data_1518258
loop_
_publ_author_name
'Xu, Renbo'
'Luo, Ming'
'Xia, Rui'
'Meng, Xiaoqing'
'Xu, Xiaoyong'
'Xu, Zhiping'
'Cheng, Jiagao'
'Shao, Xusheng'
'Li, Houju'
'Li, Zhong'

_publ_section_title
;
 Seven-membered azabridged neonicotinoids: synthesis, crystal structure,
 insecticidal assay, and molecular docking studies.
;
_journal_issue 46
_journal_name_full 'Journal of agricultural and food chemistry'
_journal_page_first 11070
_journal_page_last 11079
_journal_paper_doi 10.1021/jf504014y
_journal_volume 62
_journal_year 2014
_chemical_formula_sum 'C20 H20 Cl N5 O2'
_chemical_formula_weight 397.86
_chemical_name_systematic
; 
 ? 
;
_space_group_IT_number 14
_symmetry_cell_setting monoclinic
_symmetry_space_group_name_Hall '-P 2yn'
_symmetry_space_group_name_H-M 'P 1 21/n 1'
_atom_sites_solution_hydrogens geom
_atom_sites_solution_primary direct
_atom_sites_solution_secondary difmap
_audit_creation_method SHELXL-97
_cell_angle_alpha 90.00
_cell_angle_beta 97.878(3)
_cell_angle_gamma 90.00
_cell_formula_units_Z 4
_cell_length_a 7.9515(12)
_cell_length_b 9.9767(16)
_cell_length_c 23.502(4)
_cell_measurement_reflns_used 4736
_cell_measurement_temperature 293(2)
_cell_measurement_theta_max 55.957
_cell_measurement_theta_min 4.442
_cell_volume 1846.8(5)
_computing_cell_refinement 'Bruker SMART'
_computing_data_collection 'Bruker SMART'
_computing_data_reduction 'Bruker SHELXTL'
_computing_molecular_graphics 'Bruker SHELXTL'
_computing_publication_material 'Bruker SHELXTL'
_computing_structure_refinement 'SHELXL-97 (Sheldrick, 1997)'
_computing_structure_solution 'SHELXS-97 (Sheldrick, 1990)'
_diffrn_ambient_temperature 293(2)
_diffrn_measured_fraction_theta_full 0.998
_diffrn_measured_fraction_theta_max 0.998
_diffrn_measurement_device_type 'CCD area detector'
_diffrn_measurement_method 'phi and omega scans'
_diffrn_radiation_monochromator graphite
_diffrn_radiation_source 'fine-focus sealed tube'
_diffrn_radiation_type MoK\a
_diffrn_radiation_wavelength 0.71073
_diffrn_reflns_av_R_equivalents 0.0475
_diffrn_reflns_av_sigmaI/netI 0.0457
_diffrn_reflns_limit_h_max 9
_diffrn_reflns_limit_h_min -7
_diffrn_reflns_limit_k_max 10
_diffrn_reflns_limit_k_min -12
_diffrn_reflns_limit_l_max 26
_diffrn_reflns_limit_l_min -28
_diffrn_reflns_number 10716
_diffrn_reflns_theta_full 25.99
_diffrn_reflns_theta_max 25.99
_diffrn_reflns_theta_min 1.75
_exptl_absorpt_coefficient_mu 0.235
_exptl_absorpt_correction_T_max 1.00000
_exptl_absorpt_correction_T_min 0.70495
_exptl_absorpt_correction_type empirical
_exptl_absorpt_process_details sadabs
_exptl_crystal_colour colorless
_exptl_crystal_density_diffrn 1.431
_exptl_crystal_density_method 'not measured'
_exptl_crystal_description prismatic
_exptl_crystal_F_000 832
_exptl_crystal_size_max 0.287
_exptl_crystal_size_mid 0.211
_exptl_crystal_size_min 0.143
_refine_diff_density_max 0.530
_refine_diff_density_min -0.519
_refine_diff_density_rms 0.060
_refine_ls_extinction_method none
_refine_ls_goodness_of_fit_ref 1.022
_refine_ls_hydrogen_treatment constr
_refine_ls_matrix_type full
_refine_ls_number_parameters 253
_refine_ls_number_reflns 3627
_refine_ls_number_restraints 0
_refine_ls_restrained_S_all 1.022
_refine_ls_R_factor_all 0.0644
_refine_ls_R_factor_gt 0.0542
_refine_ls_shift/su_max 0.001
_refine_ls_shift/su_mean 0.000
_refine_ls_structure_factor_coef Fsqd
_refine_ls_weighting_details 'calc w=1/[\s^2^(Fo^2^)+(0.0872P)^2^+0.5652P] where P=(Fo^2^+2Fc^2^)/3'
_refine_ls_weighting_scheme calc
_refine_ls_wR_factor_gt 0.1462
_refine_ls_wR_factor_ref 0.1541
_reflns_number_gt 3005
_reflns_number_total 3627
_reflns_threshold_expression >2sigma(I)
_cod_data_source_file jf504014y_si_001.cif
_cod_data_source_block cd213114
_cod_depositor_comments
;
The following automatic conversions were performed:

'_symmetry_cell_setting' value 'Monoclinic' changed to 'monoclinic'
according to
/home/saulius/struct/COD-crude-data--automatic-downloads/rss-feeds/ACS/lib/dictionaries/cif_core.dic
dictionary named 'cif_core.dic' version 2.4.2 from 2011-04-26.

Automatic conversion script
Id: cif_fix_values 2935 2014-11-11 08:27:57Z andrius 

 Adding full bibliography for 1518258.cif.
;
_cod_original_sg_symbol_H-M P2(1)/n
_cod_database_code 1518258

loop_
_symmetry_equiv_pos_as_xyz
'x, y, z'
'-x+1/2, y+1/2, -z+1/2'
'-x, -y, -z'
'x-1/2, -y-1/2, z-1/2'

loop_
_atom_site_label
_atom_site_type_symbol
_atom_site_fract_x
_atom_site_fract_y
_atom_site_fract_z
_atom_site_U_iso_or_equiv
_atom_site_adp_type
_atom_site_occupancy
_atom_site_symmetry_multiplicity
_atom_site_calc_flag
_atom_site_refinement_flags
Cl1 Cl 0.29574(10) 0.86104(8) 1.04557(3) 0.0865(3) Uani 1 1 d .
N1 N 0.2139(3) 0.6193(3) 1.01388(9) 0.0716(6) Uani 1 1 d .
N2 N 0.17900(19) 0.35973(15) 0.85646(7) 0.0402(4) Uani 1 1 d .
N3 N -0.04106(18) 0.43745(15) 0.79940(7) 0.0378(4) Uani 1 1 d .
N4 N 0.38254(18) 0.54661(17) 0.78409(7) 0.0411(4) Uani 1 1 d .
N5 N -0.05793(18) 0.66115(15) 0.76743(7) 0.0393(4) Uani 1 1 d .
O1 O 0.47803(17) 0.45539(16) 0.80731(6) 0.0520(4) Uani 1 1 d .
O2 O 0.44407(18) 0.63856(18) 0.75732(8) 0.0644(5) Uani 1 1 d .
C1 C 0.3035(3) 0.7212(3) 1.00211(9) 0.0595(6) Uani 1 1 d .
C2 C 0.4017(3) 0.7266(3) 0.95861(10) 0.0639(6) Uani 1 1 d .
H2A H 0.4625 0.8033 0.9519 0.077 Uiso 1 1 calc R
C3 C 0.4063(3) 0.6140(3) 0.92545(10) 0.0584(6) Uani 1 1 d .
H3 H 0.4715 0.6133 0.8955 0.070 Uiso 1 1 calc R
C4 C 0.3150(2) 0.5026(2) 0.93627(8) 0.0451(5) Uani 1 1 d .
C5 C 0.2211(3) 0.5111(3) 0.98124(10) 0.0645(6) Uani 1 1 d .
H5 H 0.1585 0.4364 0.9893 0.077 Uiso 1 1 calc R
C6 C 0.3217(3) 0.3762(2) 0.90212(8) 0.0466(5) Uani 1 1 d .
H6A H 0.4263 0.3753 0.8852 0.056 Uiso 1 1 calc R
H6B H 0.3244 0.3002 0.9280 0.056 Uiso 1 1 calc R
C7 C 0.0326(3) 0.2825(2) 0.86981(10) 0.0567(6) Uani 1 1 d .
H7A H 0.0159 0.2958 0.9095 0.068 Uiso 1 1 calc R
H7B H 0.0492 0.1876 0.8635 0.068 Uiso 1 1 calc R
C8 C -0.1154(3) 0.3334(2) 0.83043(10) 0.0508(5) Uani 1 1 d .
H8A H -0.1650 0.2635 0.8047 0.061 Uiso 1 1 calc R
H8B H -0.2017 0.3692 0.8516 0.061 Uiso 1 1 calc R
C9 C 0.1269(2) 0.44863(17) 0.81441(7) 0.0332(4) Uani 1 1 d .
C10 C 0.2125(2) 0.54574(18) 0.78574(7) 0.0358(4) Uani 1 1 d .
C11 C 0.1057(2) 0.64228(19) 0.74648(8) 0.0406(4) Uani 1 1 d .
H11 H 0.1643 0.7278 0.7434 0.049 Uiso 1 1 calc R
C12 C 0.0493(3) 0.5810(2) 0.68764(8) 0.0519(5) Uani 1 1 d .
H12A H 0.1381 0.5253 0.6756 0.062 Uiso 1 1 calc R
H12B H 0.0190 0.6500 0.6590 0.062 Uiso 1 1 calc R
C13 C -0.1057(3) 0.4969(2) 0.69698(9) 0.0523(5) Uani 1 1 d .
H13A H -0.2038 0.5215 0.6698 0.063 Uiso 1 1 calc R
H13B H -0.0831 0.4020 0.6929 0.063 Uiso 1 1 calc R
C14 C -0.1341(2) 0.52978(19) 0.75803(8) 0.0401(4) Uani 1 1 d .
H14 H -0.2553 0.5316 0.7618 0.048 Uiso 1 1 calc R
C16 C -0.0586(2) 0.72419(18) 0.82057(8) 0.0410(4) Uani 1 1 d .
C17 C 0.0553(3) 0.8269(2) 0.83729(10) 0.0574(6) Uani 1 1 d .
H17 H 0.1336 0.8525 0.8134 0.069 Uiso 1 1 calc R
C18 C 0.0530(3) 0.8910(2) 0.88897(12) 0.0689(7) Uani 1 1 d .
H18 H 0.1298 0.9599 0.8994 0.083 Uiso 1 1 calc R
C19 C -0.0588(3) 0.8559(3) 0.92506(11) 0.0679(7) Uani 1 1 d .
H19 H -0.0580 0.8990 0.9602 0.081 Uiso 1 1 calc R
C20 C -0.1723(3) 0.7561(3) 0.90886(11) 0.0671(7) Uani 1 1 d .
H20 H -0.2505 0.7322 0.9331 0.081 Uiso 1 1 calc R
C21 C -0.1739(3) 0.6899(2) 0.85739(10) 0.0550(5) Uani 1 1 d .
H21 H -0.2524 0.6219 0.8473 0.066 Uiso 1 1 calc R

loop_
_atom_site_aniso_label
_atom_site_aniso_U_11
_atom_site_aniso_U_22
_atom_site_aniso_U_33
_atom_site_aniso_U_23
_atom_site_aniso_U_13
_atom_site_aniso_U_12
Cl1 0.0953(5) 0.0922(6) 0.0674(4) -0.0348(4) -0.0051(4) 0.0248(4)
N1 0.0816(15) 0.0835(16) 0.0530(12) -0.0106(10) 0.0210(10) 0.0087(13)
N2 0.0394(8) 0.0388(8) 0.0417(8) 0.0047(6) 0.0031(6) 0.0039(6)
N3 0.0269(7) 0.0385(8) 0.0474(9) 0.0041(6) 0.0032(6) -0.0033(6)
N4 0.0282(7) 0.0502(9) 0.0449(8) -0.0033(7) 0.0052(6) -0.0018(7)
N5 0.0286(7) 0.0390(8) 0.0491(9) 0.0046(6) 0.0011(6) 0.0013(6)
O1 0.0296(7) 0.0631(9) 0.0632(9) 0.0004(7) 0.0054(6) 0.0106(6)
O2 0.0365(8) 0.0781(11) 0.0809(11) 0.0233(9) 0.0162(7) -0.0106(7)
C1 0.0577(13) 0.0746(16) 0.0421(11) -0.0140(10) -0.0075(9) 0.0221(12)
C2 0.0612(14) 0.0692(15) 0.0604(14) -0.0163(11) 0.0054(11) -0.0010(12)
C3 0.0525(12) 0.0744(15) 0.0494(12) -0.0145(10) 0.0111(9) -0.0013(11)
C4 0.0389(10) 0.0592(12) 0.0352(9) 0.0005(8) -0.0021(7) 0.0127(9)
C5 0.0755(16) 0.0715(16) 0.0494(12) 0.0000(11) 0.0188(11) 0.0060(13)
C6 0.0433(10) 0.0514(11) 0.0431(10) 0.0038(8) -0.0012(8) 0.0138(9)
C7 0.0559(13) 0.0524(12) 0.0624(13) 0.0165(10) 0.0105(10) -0.0057(10)
C8 0.0427(11) 0.0454(11) 0.0649(13) 0.0086(9) 0.0096(9) -0.0089(9)
C9 0.0298(8) 0.0336(8) 0.0357(9) -0.0040(6) 0.0025(6) 0.0041(6)
C10 0.0261(8) 0.0412(9) 0.0399(9) -0.0004(7) 0.0033(6) 0.0000(7)
C11 0.0326(9) 0.0436(10) 0.0456(10) 0.0085(8) 0.0047(7) -0.0018(7)
C12 0.0463(11) 0.0677(14) 0.0404(10) 0.0074(9) 0.0018(8) 0.0008(10)
C13 0.0478(11) 0.0594(13) 0.0464(11) -0.0020(9) -0.0055(9) -0.0037(9)
C14 0.0254(8) 0.0439(10) 0.0490(10) 0.0025(8) -0.0016(7) -0.0012(7)
C16 0.0335(9) 0.0369(9) 0.0508(10) 0.0042(8) -0.0005(7) 0.0085(7)
C17 0.0601(13) 0.0451(12) 0.0662(14) -0.0026(10) 0.0060(10) -0.0065(10)
C18 0.0737(17) 0.0487(13) 0.0790(17) -0.0120(12) -0.0091(13) 0.0016(12)
C19 0.0720(16) 0.0677(16) 0.0600(14) -0.0138(12) -0.0054(12) 0.0268(13)
C20 0.0615(14) 0.0825(18) 0.0586(14) -0.0028(12) 0.0126(11) 0.0176(13)
C21 0.0439(11) 0.0567(13) 0.0649(13) -0.0038(10) 0.0093(9) 0.0038(9)

loop_
_atom_type_symbol
_atom_type_description
_atom_type_scat_dispersion_real
_atom_type_scat_dispersion_imag
_atom_type_scat_source
C C 0.0033 0.0016 'International Tables Vol C Tables 4.2.6.8 and 6.1.1.4'
H H 0.0000 0.0000 'International Tables Vol C Tables 4.2.6.8 and 6.1.1.4'
N N 0.0061 0.0033 'International Tables Vol C Tables 4.2.6.8 and 6.1.1.4'
O O 0.0106 0.0060 'International Tables Vol C Tables 4.2.6.8 and 6.1.1.4'
Cl Cl 0.1484 0.1585 'International Tables Vol C Tables 4.2.6.8 and 6.1.1.4'

loop_
_geom_angle_atom_site_label_1
_geom_angle_atom_site_label_2
_geom_angle_atom_site_label_3
_geom_angle
C1 N1 C5 116.5(2)
C9 N2 C6 126.44(16)
C9 N2 C7 109.20(15)
C6 N2 C7 117.50(16)
C9 N3 C8 112.96(15)
C9 N3 C14 121.19(15)
C8 N3 C14 125.75(15)
O2 N4 O1 119.60(15)
O2 N4 C10 118.64(16)
O1 N4 C10 121.73(16)
C16 N5 C14 119.38(15)
C16 N5 C11 118.02(14)
C14 N5 C11 101.81(14)
N1 C1 C2 125.3(2)
N1 C1 Cl1 116.16(19)
C2 C1 Cl1 118.5(2)
C1 C2 C3 117.0(3)
C1 C2 H2A 121.5
C3 C2 H2A 121.5
C2 C3 C4 120.2(2)
C2 C3 H3 119.9
C4 C3 H3 119.9
C3 C4 C5 116.6(2)
C3 C4 C6 121.66(18)
C5 C4 C6 121.7(2)
N1 C5 C4 124.3(3)
N1 C5 H5 117.9
C4 C5 H5 117.9
N2 C6 C4 114.02(15)
N2 C6 H6A 108.7
C4 C6 H6A 108.7
N2 C6 H6B 108.7
C4 C6 H6B 108.7
H6A C6 H6B 107.6
N2 C7 C8 105.77(16)
N2 C7 H7A 110.6
C8 C7 H7A 110.6
N2 C7 H7B 110.6
C8 C7 H7B 110.6
H7A C7 H7B 108.7
N3 C8 C7 102.55(16)
N3 C8 H8A 111.3
C7 C8 H8A 111.3
N3 C8 H8B 111.3
C7 C8 H8B 111.3
H8A C8 H8B 109.2
N3 C9 N2 109.48(15)
N3 C9 C10 117.52(15)
N2 C9 C10 133.00(16)
N4 C10 C9 124.55(16)
N4 C10 C11 117.18(16)
C9 C10 C11 117.51(15)
N5 C11 C10 109.11(14)
N5 C11 C12 101.10(15)
C10 C11 C12 111.68(17)
N5 C11 H11 111.5
C10 C11 H11 111.5
C12 C11 H11 111.5
C11 C12 C13 103.44(16)
C11 C12 H12A 111.1
C13 C12 H12A 111.1
C11 C12 H12B 111.1
C13 C12 H12B 111.1
H12A C12 H12B 109.0
C14 C13 C12 104.12(16)
C14 C13 H13A 110.9
C12 C13 H13A 110.9
C14 C13 H13B 110.9
C12 C13 H13B 110.9
H13A C13 H13B 109.0
N5 C14 N3 107.77(13)
N5 C14 C13 103.09(16)
N3 C14 C13 111.35(16)
N5 C14 H14 111.4
N3 C14 H14 111.4
C13 C14 H14 111.4
C17 C16 C21 117.8(2)
C17 C16 N5 120.17(19)
C21 C16 N5 121.97(18)
C18 C17 C16 120.4(2)
C18 C17 H17 119.8
C16 C17 H17 119.8
C19 C18 C17 121.4(2)
C19 C18 H18 119.3
C17 C18 H18 119.3
C18 C19 C20 118.7(2)
C18 C19 H19 120.7
C20 C19 H19 120.7
C19 C20 C21 121.5(3)
C19 C20 H20 119.3
C21 C20 H20 119.3
C20 C21 C16 120.2(2)
C20 C21 H21 119.9
C16 C21 H21 119.9

loop_
_geom_bond_atom_site_label_1
_geom_bond_atom_site_label_2
_geom_bond_distance
Cl1 C1 1.735(2)
N1 C1 1.293(4)
N1 C5 1.330(3)
N2 C9 1.350(2)
N2 C6 1.460(2)
N2 C7 1.465(3)
N3 C9 1.338(2)
N3 C8 1.441(2)
N3 C14 1.464(2)
N4 O2 1.250(2)
N4 O1 1.261(2)
N4 C10 1.358(2)
N5 C16 1.399(3)
N5 C14 1.448(2)
N5 C11 1.465(2)
C1 C2 1.370(4)
C2 C3 1.371(3)
C2 H2A 0.9300
C3 C4 1.371(3)
C3 H3 0.9300
C4 C5 1.378(3)
C4 C6 1.500(3)
C5 H5 0.9300
C6 H6A 0.9700
C6 H6B 0.9700
C7 C8 1.483(3)
C7 H7A 0.9700
C7 H7B 0.9700
C8 H8A 0.9700
C8 H8B 0.9700
C9 C10 1.408(2)
C10 C11 1.512(2)
C11 C12 1.522(3)
C11 H11 0.9800
C12 C13 1.532(3)
C12 H12A 0.9700
C12 H12B 0.9700
C13 C14 1.519(3)
C13 H13A 0.9700
C13 H13B 0.9700
C14 H14 0.9800
C16 C17 1.388(3)
C16 C21 1.387(3)
C17 C18 1.375(3)
C17 H17 0.9300
C18 C19 1.356(4)
C18 H18 0.9300
C19 C20 1.363(4)
C19 H19 0.9300
C20 C21 1.377(3)
C20 H20 0.9300
C21 H21 0.9300

loop_
_geom_torsion_atom_site_label_1
_geom_torsion_atom_site_label_2
_geom_torsion_atom_site_label_3
_geom_torsion_atom_site_label_4
_geom_torsion
C5 N1 C1 C2 1.1(4)
C5 N1 C1 Cl1 -179.13(19)
N1 C1 C2 C3 -0.8(4)
Cl1 C1 C2 C3 179.41(18)
C1 C2 C3 C4 0.2(4)
C2 C3 C4 C5 0.1(3)
C2 C3 C4 C6 -177.9(2)
C1 N1 C5 C4 -0.7(4)
C3 C4 C5 N1 0.2(4)
C6 C4 C5 N1 178.2(2)
C9 N2 C6 C4 54.0(3)
C7 N2 C6 C4 -93.7(2)
C3 C4 C6 N2 -98.8(2)
C5 C4 C6 N2 83.2(2)
C9 N2 C7 C8 0.7(2)
C6 N2 C7 C8 153.60(18)
C9 N3 C8 C7 2.1(2)
C14 N3 C8 C7 -174.23(18)
N2 C7 C8 N3 -1.6(2)
C8 N3 C9 N2 -1.8(2)
C14 N3 C9 N2 174.73(15)
C8 N3 C9 C10 178.75(16)
C14 N3 C9 C10 -4.7(2)
C6 N2 C9 N3 -149.25(17)
C7 N2 C9 N3 0.6(2)
C6 N2 C9 C10 30.1(3)
C7 N2 C9 C10 180.0(2)
O2 N4 C10 C9 -179.79(17)
O1 N4 C10 C9 2.3(3)
O2 N4 C10 C11 10.4(3)
O1 N4 C10 C11 -167.49(16)
N3 C9 C10 N4 -161.42(17)
N2 C9 C10 N4 19.3(3)
N3 C9 C10 C11 8.3(2)
N2 C9 C10 C11 -170.97(18)
C16 N5 C11 C10 65.8(2)
C14 N5 C11 C10 -66.96(17)
C16 N5 C11 C12 -176.39(16)
C14 N5 C11 C12 50.84(17)
N4 C10 C11 N5 -160.61(16)
C9 C10 C11 N5 28.9(2)
N4 C10 C11 C12 88.5(2)
C9 C10 C11 C12 -82.1(2)
N5 C11 C12 C13 -33.96(19)
C10 C11 C12 C13 82.0(2)
C11 C12 C13 C14 5.8(2)
C16 N5 C14 N3 -61.47(19)
C11 N5 C14 N3 70.48(17)
C16 N5 C14 C13 -179.31(15)
C11 N5 C14 C13 -47.36(17)
C9 N3 C14 N5 -36.5(2)
C8 N3 C14 N5 139.58(18)
C9 N3 C14 C13 75.9(2)
C8 N3 C14 C13 -108.0(2)
C12 C13 C14 N5 24.8(2)
C12 C13 C14 N3 -90.49(19)
C14 N5 C16 C17 159.99(17)
C11 N5 C16 C17 35.5(2)
C14 N5 C16 C21 -21.8(3)
C11 N5 C16 C21 -146.23(18)
C21 C16 C17 C18 0.4(3)
N5 C16 C17 C18 178.7(2)
C16 C17 C18 C19 0.3(4)
C17 C18 C19 C20 -1.0(4)
C18 C19 C20 C21 0.9(4)
C19 C20 C21 C16 -0.1(4)
C17 C16 C21 C20 -0.5(3)
N5 C16 C21 C20 -178.78(19)
